data_4113797
loop_
_publ_author_name
'Xiaoying Huang'
'Jing Li'
'Yong Zhang'
'Angelo Mascarenhas'

_publ_contact_author 'Li Jing'
_publ_contact_author_address
;
Department of Chemistry and Chemical Biology,
Rutgers University,
Piscataway, NJ 08854, USA
;
_publ_contact_author_email jingli@rutchem.rutgers.edu
_publ_contact_author_fax +1(732)445-5312
_publ_contact_author_phone +1(732)445-2774
_publ_section_title
;
 From 1D Chain to 3D Network: Tuning Hybrid II-VI Nanostructures and Their
 Optical Properties
;
_journal_name_full 'Journal of the American Chemical Society'
_journal_page_first 7049
_journal_page_last 7055
_journal_paper_doi 10.1021/ja0343611
_journal_volume 125
_journal_year 2003
_chemical_formula_sum 'C3 H10 Cd2 N2 Se2'
_chemical_formula_weight 456.85
_space_group_IT_number 36
_symmetry_cell_setting orthorhombic
_symmetry_space_group_name_Hall 'C 2c -2'
_symmetry_space_group_name_H-M 'C m c 21'
_audit_author_name xh3-30f
_audit_creation_date 2002-11-14T01:51
_audit_creation_method 'from EXP file using GSAS2CIF'
_audit_update_record ' 2002-11-14T01:51  Initial CIF as created by GSAS2CIF'
_cell_angle_alpha 90.0
_cell_angle_beta 90.0
_cell_angle_gamma 90.0
_cell_formula_units_Z 4
_cell_length_a 20.6660(12)
_cell_length_b 6.8900(4)
_cell_length_c 6.7513(4)
_cell_volume 961.31(10)
_computing_structure_refinement GSAS
_diffrn_radiation_polarisn_ratio 0.5
_diffrn_radiation_probe x-ray
_exptl_absorpt_correction_T_max 1.00000
_exptl_absorpt_correction_T_min 1.00000
_exptl_absorpt_process_details
;   GSAS Absorption/surface roughness correction: function number 0
 No correction is applied.
;
_pd_block_id 2002-11-14T01:51|XH3-30F-100|xh3-30f|Rigaku_D_M-2200T
_pd_calc_method 'Rietveld Refinement'
_pd_meas_2theta_range_inc 0.01
_pd_meas_2theta_range_max 99.99
_pd_meas_2theta_range_min 5.0
_pd_meas_number_of_points 9500
_pd_phase_name 'XH3-30F CdSe(pda)1/2'
_pd_proc_2theta_range_inc 0.01
_pd_proc_2theta_range_max 99.99
_pd_proc_2theta_range_min 5.0
_pd_proc_info_datetime 2002-11-14T01:51:10
_pd_proc_ls_background_function
;   GSAS Background function number 2 with  8 terms.
 Cosine Fourier series
      1:   0.986166     2:    246.139     3:   -493.890     4:    730.546    
      5:   -716.941     6:    538.649     7:   -270.341     8:    93.9079    
;
_pd_proc_ls_peak_cutoff 0.00500
_pd_proc_ls_pref_orient_corr
;   Spherical Harmonic ODF
 Spherical harmonic order= 16
 The sample symmetry is: cylindrical (fiber texture)
 Index =  2  0  0   Coeff=    0.2705
 Index =  2  0  2   Coeff=   -0.5548
 Index =  4  0  0   Coeff=    0.1988
 Index =  4  0  2   Coeff=   -0.1217
 Index =  4  0  4   Coeff=    0.0597
 Index =  6  0  0   Coeff=   -0.0872
 Index =  6  0  2   Coeff=    0.0468
 Index =  6  0  4   Coeff=    0.0503
 Index =  6  0  6   Coeff=   -0.0977
 Index =  8  0  0   Coeff=    0.0779
 Index =  8  0  2   Coeff=    0.0258
 Index =  8  0  4   Coeff=   -0.0008
 Index =  8  0  6   Coeff=   -0.0742
 Index =  8  0  8   Coeff=   -0.2303
 Index = 10  0  0   Coeff=    0.2007
 Index = 10  0  2   Coeff=    0.2021
 Index = 10  0  4   Coeff=    0.0241
 Index = 10  0  6   Coeff=    0.1490
 Index = 10  0  8   Coeff=    0.0174
 Index = 10  0 10   Coeff=    0.0983
 Index = 12  0  0   Coeff=    0.0564
 Index = 12  0  2   Coeff=   -0.5338
 Index = 12  0  4   Coeff=    0.2140
 Index = 12  0  6   Coeff=    0.1700
 Index = 12  0  8   Coeff=   -0.0584
 Index = 12  0 10   Coeff=   -0.0988
 Index = 12  0 12   Coeff=   -0.0178
 Index = 14  0  0   Coeff=    0.2913
 Index = 14  0  2   Coeff=    0.2084
 Index = 14  0  4   Coeff=   -0.0476
 Index = 14  0  6   Coeff=   -0.0883
 Index = 14  0  8   Coeff=    0.1085
 Index = 14  0 10   Coeff=    0.2968
 Index = 14  0 12   Coeff=    0.1339
 Index = 14  0 14   Coeff=   -0.0177
 Index = 16  0  0   Coeff=   -0.1770
 Index = 16  0  2   Coeff=   -0.6563
 Index = 16  0  4   Coeff=    0.0347
 Index = 16  0  6   Coeff=   -0.3708
 Index = 16  0  8   Coeff=    0.1212
 Index = 16  0 10   Coeff=   -0.1438
 Index = 16  0 12   Coeff=    0.2857
 Index = 16  0 14   Coeff=   -0.5549
 Index = 16  0 16   Coeff=   -0.0179
 Prefered orientation correction range: Min=   0.72859, Max=   1.50732
;
_pd_proc_ls_profile_function
;
 CW Profile function number 2 with  18 terms
 Profile coefficients for Simpson's rule integration of pseudovoigt function
 C.J. Howard (1982). J. Appl. Cryst.,15,615-620.
 P. Thompson, D.E. Cox & J.B. Hastings (1987). J. Appl. Cryst.,20,79-83.
 Peak tails are ignored  where the intensity is below 0.0050 times the peak
   Aniso. broadening axis   0.0   0.0   1.0
;
_pd_proc_ls_prof_R_factor 0.0650
_pd_proc_ls_prof_wR_expected 0.0695
_pd_proc_ls_prof_wR_factor 0.0862
_pd_proc_number_of_points 9500
_refine_ls_goodness_of_fit_all 1.25
_refine_ls_matrix_type full
_refine_ls_number_parameters 94
_refine_ls_number_restraints 0
_refine_ls_R_Fsqd_factor 0.07153
_refine_ls_shift/su_max 29.27
_refine_ls_shift/su_mean 0.31
_reflns_d_resolution_high 1.009
_reflns_d_resolution_low 6.536
_reflns_limit_h_max 20
_reflns_limit_h_min 0
_reflns_limit_k_max 6
_reflns_limit_k_min 0
_reflns_limit_l_max 6
_reflns_limit_l_min 0
_reflns_number_observed 568
_cod_data_source_file ja0343611si20030320_033908_5.cif
_cod_data_source_block compound5_XH3-30F
_cod_original_cell_volume 961.31012
_cod_database_code 4113797
_gsas_exptl_extinct_corr_t_min 1.00000
_gsas_exptl_extinct_corr_t_max 1.00000

loop_
_symmetry_equiv_pos_site_id
_symmetry_equiv_pos_as_xyz
1 +x,+y,+z
2 -x,+y,+z
3 +x,-y,+z+1/2
4 -x,-y,+z+1/2
101 +x+1/2,+y+1/2,+z
102 -x+1/2,+y+1/2,+z
103 +x+1/2,-y+1/2,+z+1/2
104 -x+1/2,-y+1/2,+z+1/2

loop_
_atom_site_aniso_label
_atom_site_aniso_U_11
_atom_site_aniso_U_12
_atom_site_aniso_U_13
_atom_site_aniso_U_22
_atom_site_aniso_U_23
_atom_site_aniso_U_33
CD 0.0129(16) -0.0022(11) -0.0004(14) 0.0179(18) 0.0040(18) 0.0139(17)
SE 0.0085(20) 0.0022(14) 0.0026(17) 0.0092(24) 0.0014(22) 0.0131(25)

loop_
_atom_site_type_symbol
_atom_site_label
_atom_site_fract_x
_atom_site_fract_y
_atom_site_fract_z
_atom_site_occupancy
_atom_site_thermal_displace_type
_atom_site_U_iso_or_equiv
_atom_site_symmetry_multiplicity
CD CD 0.20998(8) 0.14845(32) 0.444(15) 1.0 Uani 0.0149 8
SE SE 0.18097(13) 0.2056(4) 0.070(15) 1.0 Uani 0.01025 8
N N 0.1252(8) 0.3142(33) 0.598(15) 1.0 Uiso 0.029(7) 8
C C1 0.0614(9) 0.2476(27) 0.521(16) 1.0 Uiso 0.024(8) 8
C C2 0.0 0.324(4) 0.616(17) 1.0 Uiso 0.026(9) 4
H H1 0.12959 0.44243 0.57675 1.0 Uiso 0.035 8
H H2 0.12697 0.29366 0.72983 1.0 Uiso 0.035 8
H H3 0.06048 0.10864 0.52989 1.0 Uiso 0.029 8
H H4 0.05979 0.27984 0.38242 1.0 Uiso 0.029 8
H H5 0.0 0.46336 0.60808 1.0 Uiso 0.031 4
H H6 0.0 0.28936 0.75368 1.0 Uiso 0.031 4

loop_
_atom_type_symbol
_atom_type_number_in_cell
_atom_type_scat_dispersion_real
_atom_type_scat_dispersion_imag
_atom_type_scat_Cromer_Mann_a1
_atom_type_scat_Cromer_Mann_a2
_atom_type_scat_Cromer_Mann_a3
_atom_type_scat_Cromer_Mann_a4
_atom_type_scat_Cromer_Mann_b1
_atom_type_scat_Cromer_Mann_b2
_atom_type_scat_Cromer_Mann_b3
_atom_type_scat_Cromer_Mann_b4
_atom_type_scat_Cromer_Mann_c
_atom_type_scat_source
CD 8.0 -0.079 4.653 19.2214 0.59460 17.6444 6.90890 4.46100 24.7008 1.60290 87.4825 5.06940 International_Tables_Vol_C
SE 8.0 -0.879 1.139 17.0006 2.40980 5.81960 0.27260 3.97310 15.2372 4.35430 43.8163 2.84090 International_Tables_Vol_C
N 8.0 0.029 0.018 12.2126 0.00570 3.13220 9.89330 2.01250 28.9975 1.16630 0.58260 -11.529 International_Tables_Vol_C
C 12.0 0.017 0.009 2.31000 20.8439 1.02000 10.2075 1.58860 0.56870 0.86500 51.6512 0.21560 International_Tables_Vol_C
H 40.0 0.000 0.000 0.49300 10.5109 0.32291 26.1257 0.14019 3.14236 0.04081 57.7997 0.00304 International_Tables_Vol_C

loop_
_diffrn_radiation_wavelength
_diffrn_radiation_wavelength_wt
_diffrn_radiation_type
_diffrn_radiation_wavelength_id
1.540500 1.000 K\a~1~ 1
1.544300 0.500 K\a~2~ 2

loop_
_geom_angle_atom_site_label_1
_geom_angle_atom_site_label_2
_geom_angle_atom_site_label_3
_geom_angle
_geom_angle_site_symmetry_1
_geom_angle_site_symmetry_3
_geom_angle_publ_flag
SE CD SE 113.25(13) 1_555 3_555 n
SE CD SE 116.91(12) 1_555 104_555 n
SE CD N 100.6(6) 1_555 1_555 n
SE CD SE 116.44(12) 3_555 104_555 n
SE CD N 97.9(6) 3_555 1_555 n
SE CD N 108.3(6) 104_555 1_555 n
CD SE CD 96.82(11) 1_555 3_554 n
CD SE CD 100.01(12) 1_555 104_554 n
CD SE CD 93.14(11) 3_554 104_554 n
CD N C1 110.9(15) 1_555 1_555 n
CD N H1 109(4) 1_555 1_555 n
CD N H2 109.5(17) 1_555 1_555 n
C1 N H1 109.5(34) 1_555 1_555 n
C1 N H2 109.5(20) 1_555 1_555 n
H1 N H2 108(8) 1_555 1_555 n
N C1 C2 118.9(21) 1_555 1_555 n
N C1 H3 107.6(30) 1_555 1_555 n
N C1 H4 107.6(21) 1_555 1_555 n
C2 C1 H3 108(4) 1_555 1_555 n
C2 C1 H4 107.6(20) 1_555 1_555 n
H3 C1 H4 107(8) 1_555 1_555 n
C1 C2 C1 113.5(27) 1_555 2_555 n
C1 C2 H5 109(4) 1_555 1_555 n
C1 C2 H6 108.9(19) 1_555 1_555 n
C1 C2 H5 109(4) 2_555 1_555 n
C1 C2 H6 108.9(19) 2_555 1_555 n
H5 C2 H6 108(9) 1_555 1_555 n
N H1 H2 36(7) 1_555 1_555 n
N H2 H1 36.0(17) 1_555 1_555 n
C1 H3 H4 36(6) 1_555 1_555 n
C1 H4 H3 36.5(19) 1_555 1_555 n
C2 H5 H6 36(7) 1_555 1_555 n
C2 H6 H5 36.1(23) 1_555 1_555 n

loop_
_geom_bond_atom_site_label_1
_geom_bond_atom_site_label_2
_geom_bond_distance
_geom_bond_site_symmetry_2
_geom_bond_publ_flag
CD SE 2.626(4) 1_555 n
CD SE 2.6519(33) 3_555 n
CD SE 2.6101(26) 104_555 n
CD N 2.335(18) 1_555 n
SE CD 2.626(4) 1_555 n
SE CD 2.6519(33) 3_554 n
SE CD 2.6101(26) 104_554 n
N CD 2.335(18) 1_555 n
N C1 1.491(29) 1_555 n
N H1 0.900(28) 1_555 n
N H2 0.90(10) 1_555 n
N H3 2.003(31) 1_555 n
N H4 2.00(8) 1_555 n
C1 N 1.491(29) 1_555 n
C1 C2 1.518(27) 1_555 n
C1 H1 1.982(30) 1_555 n
C1 H2 1.98(8) 1_555 n
C1 H3 0.960(19) 1_555 n
C1 H4 0.96(10) 1_555 n
C1 H5 2.04(4) 1_555 n
C1 H6 2.04(8) 1_555 n
C2 C1 1.518(27) 1_555 n
C2 C1 1.518(27) 2_555 n
C2 H3 2.03(4) 1_555 n
C2 H3 2.03(4) 2_555 n
C2 H4 2.03(9) 1_555 n
C2 H4 2.03(9) 2_555 n
C2 H5 0.960(30) 1_555 n
C2 H6 0.96(11) 1_555 n
H1 N 0.900(28) 1_555 n
H1 C1 1.982(30) 1_555 n
H1 H2 1.45661(6) 1_555 n
H2 N 0.90(10) 1_555 n
H2 C1 1.98(8) 1_555 n
H2 H1 1.45661(6) 1_555 n
H3 N 2.003(31) 1_555 n
H3 C1 0.960(19) 1_555 n
H3 C2 2.03(4) 1_555 n
H3 H4 1.54364(6) 1_555 n
H4 N 2.00(8) 1_555 n
H4 C1 0.96(10) 1_555 n
H4 C2 2.03(9) 1_555 n
H4 H3 1.54364(6) 1_555 n
H5 C1 2.04(4) 1_555 n
H5 C1 2.04(4) 2_555 n
H5 C2 0.960(30) 1_555 n
H5 H6 1.55033(7) 1_555 n
H6 C1 2.04(8) 1_555 n
H6 C1 2.04(8) 2_555 n
H6 C2 0.96(11) 1_555 n
H6 H5 1.55033(7) 1_555 n
